data_2208986
loop_
_publ_author_name
'Xu, Han'
'Sun, Ran'
'Li, Yi-Zhi'
'Bai, Jun-Feng'

_publ_section_title
;
 Poly[[diaqua-\m-1,2-benzene-1,2-dicarboxylato-\m-4,4'-bipyridine-copper(II)]
 dihydrate]: a two-dimensional copper(II) polymer
;
_journal_coeditor_code SA2002
_journal_issue 5
_journal_name_full 'Acta Crystallographica Section E'
_journal_page_first m1156
_journal_page_last m1158
_journal_paper_doi 10.1107/S1600536806014711
_journal_volume 62
_journal_year 2006
_chemical_formula_iupac '[Cu (C8 H4 O4) (C10 H8 N2) (H2 O)2], 2H2 O'
_chemical_formula_moiety 'C18 H16 Cu N2 O6, 2H2 O'
_chemical_formula_sum 'C18 H20 Cu N2 O8'
_chemical_formula_weight 455.90
_chemical_name_systematic
;
Poly[[diaqua-\m-1,2-benzene-1,2-dicarboxylato-\m-4,4'-bipyridinecopper(II)]
dihydrate]
;
_space_group_IT_number 13
_symmetry_cell_setting monoclinic
_symmetry_space_group_name_Hall '-P 2yc'
_symmetry_space_group_name_H-M 'P 1 2/c 1'
_atom_sites_solution_hydrogens geom
_atom_sites_solution_primary direct
_atom_sites_solution_secondary difmap
_cell_angle_alpha 90.00
_cell_angle_beta 123.707(3)
_cell_angle_gamma 90.00
_cell_formula_units_Z 2
_cell_length_a 7.6963(6)
_cell_length_b 11.1028(8)
_cell_length_c 12.9739(8)
_cell_measurement_reflns_used 2114
_cell_measurement_temperature 273(2)
_cell_measurement_theta_max 27.0
_cell_measurement_theta_min 2.63
_cell_volume 922.25(12)
_computing_cell_refinement 'SAINT (Bruker, 2000)'
_computing_data_collection 'SMART (Bruker, 2000)'
_computing_data_reduction SAINT
_computing_molecular_graphics SHELXTL
_computing_publication_material SHELXTL
_computing_structure_refinement SHELXTL
_computing_structure_solution 'SHELXTL (Bruker, 2000)'
_diffrn_ambient_temperature 273(2)
_diffrn_measured_fraction_theta_full 0.998
_diffrn_measured_fraction_theta_max 0.998
_diffrn_measurement_device_type 'Bruker SMART APEX CCD area-detector'
_diffrn_measurement_method '\f and \w'
_diffrn_radiation_monochromator graphite
_diffrn_radiation_source 'sealed tube'
_diffrn_radiation_type MoK\a
_diffrn_radiation_wavelength 0.71073
_diffrn_reflns_av_R_equivalents 0.0487
_diffrn_reflns_av_sigmaI/netI 0.0574
_diffrn_reflns_limit_h_max 9
_diffrn_reflns_limit_h_min -9
_diffrn_reflns_limit_k_max 10
_diffrn_reflns_limit_k_min -13
_diffrn_reflns_limit_l_max 10
_diffrn_reflns_limit_l_min -15
_diffrn_reflns_number 4576
_diffrn_reflns_theta_full 25.00
_diffrn_reflns_theta_max 25.00
_diffrn_reflns_theta_min 2.63
_diffrn_standards_decay_% 0
_diffrn_standards_number 0
_exptl_absorpt_coefficient_mu 1.236
_exptl_absorpt_correction_T_max 0.74
_exptl_absorpt_correction_T_min 0.69
_exptl_absorpt_correction_type multi-scan
_exptl_absorpt_process_details '(SADABS; Bruker, 2000)'
_exptl_crystal_colour blue
_exptl_crystal_density_diffrn 1.642
_exptl_crystal_density_method 'not measured'
_exptl_crystal_description prism
_exptl_crystal_F_000 470
_exptl_crystal_size_max 0.32
_exptl_crystal_size_mid 0.26
_exptl_crystal_size_min 0.24
_refine_diff_density_max 0.421
_refine_diff_density_min -0.628
_refine_ls_extinction_method none
_refine_ls_goodness_of_fit_ref 1.095
_refine_ls_hydrogen_treatment mixed
_refine_ls_matrix_type full
_refine_ls_number_parameters 146
_refine_ls_number_reflns 1626
_refine_ls_number_restraints 0
_refine_ls_restrained_S_all 1.095
_refine_ls_R_factor_all 0.0674
_refine_ls_R_factor_gt 0.0541
_refine_ls_shift/su_max 0.000
_refine_ls_shift/su_mean 0.000
_refine_ls_structure_factor_coef Fsqd
_refine_ls_weighting_details 'calc w = 1/[\s^2^(Fo^2^)+(0.068P)^2^] where P = (Fo^2^+2Fc^2^)/3'
_refine_ls_weighting_scheme calc
_refine_ls_wR_factor_gt 0.1221
_refine_ls_wR_factor_ref 0.1256
_reflns_number_gt 1292
_reflns_number_total 1626
_reflns_threshold_expression I>2\s(I)
_cod_data_source_file sa2002.cif
_cod_data_source_block I
_cod_original_cell_volume 922.25(11)
_cod_original_sg_symbol_H-M 'P 2/c'
_cod_database_code 2208986
_cod_database_fobs_code 2208986

loop_
_symmetry_equiv_pos_as_xyz
'x, y, z'
'-x, y, -z+1/2'
'-x, -y, -z'
'x, -y, z-1/2'

loop_
_atom_site_type_symbol
_atom_site_label
_atom_site_fract_x
_atom_site_fract_y
_atom_site_fract_z
_atom_site_U_iso_or_equiv
_atom_site_adp_type
_atom_site_calc_flag
_atom_site_refinement_flags
_atom_site_occupancy
C C1 1.1298(7) 0.5236(4) 0.7328(5) 0.0370(10) Uani d . 1
H H1 1.2225 0.4811 0.7217 0.044 Uiso calc R 1
C C2 1.1343(7) 0.6463(4) 0.7304(4) 0.0358(10) Uani d . 1
H H2 1.2255 0.6858 0.7160 0.043 Uiso calc R 1
C C3 1.0000 0.7121(5) 0.7500 0.0316(12) Uani d S 1
C C4 1.0000 0.8452(5) 0.7500 0.0329(13) Uani d S 1
C C5 0.9710(7) 0.9099(4) 0.6499(4) 0.0347(10) Uani d . 1
H H5 0.9532 0.8701 0.5816 0.042 Uiso calc R 1
C C6 0.9691(6) 1.0335(4) 0.6534(4) 0.0303(9) Uani d . 1
H H6 0.9448 1.0753 0.5844 0.036 Uiso calc R 1
C C7 0.4874(7) 1.2727(4) 0.6309(4) 0.0368(10) Uani d . 1
C C8 0.4975(7) 1.1566(4) 0.6958(4) 0.0310(9) Uani d . 1
C C9 0.4919(7) 1.0477(4) 0.6410(4) 0.0341(10) Uani d . 1
H H9 0.4857 1.0477 0.5674 0.041 Uiso calc R 1
C C10 0.4956(6) 0.9380(4) 0.6955(4) 0.0350(10) Uani d . 1
H H10 0.4920 0.8656 0.6583 0.042 Uiso calc R 1
Cu Cu1 1.0000 1.27973(7) 0.7500 0.0285(3) Uani d S 1
N N1 1.0000 0.4610(4) 0.7500 0.0324(11) Uani d S 1
N N2 1.0000 1.0981(4) 0.7500 0.0338(11) Uani d S 1
O O1 0.3402(5) 0.5881(3) 0.5597(3) 0.0411(8) Uani d . 1
H H1A 0.319(11) 0.512(6) 0.523(7) 0.085 Uiso d . 1
H H1B 0.445(11) 0.622(6) 0.565(6) 0.082 Uiso d . 1
O O2 1.0025(5) 1.2820(3) 0.5959(3) 0.0348(7) Uani d . 1
H H2A 0.865(12) 1.301(6) 0.537(7) 0.084 Uiso d . 1
H H2B 1.042(12) 1.335(7) 0.584(7) 0.087 Uiso d . 1
O O3 0.6250(5) 1.2903(3) 0.6104(3) 0.0423(8) Uani d . 1
O O4 0.3387(4) 1.3430(3) 0.6018(3) 0.0335(7) Uani d . 1

loop_
_atom_site_aniso_label
_atom_site_aniso_U_11
_atom_site_aniso_U_22
_atom_site_aniso_U_33
_atom_site_aniso_U_12
_atom_site_aniso_U_13
_atom_site_aniso_U_23
C1 0.042(3) 0.026(2) 0.053(3) -0.0029(19) 0.033(2) -0.0053(19)
C2 0.047(3) 0.025(2) 0.046(2) -0.0076(19) 0.033(2) -0.0033(19)
C3 0.031(3) 0.031(3) 0.035(3) 0.000 0.019(2) 0.000
C4 0.034(3) 0.028(3) 0.031(3) 0.000 0.014(3) 0.000
C5 0.040(2) 0.034(2) 0.034(2) -0.0031(18) 0.023(2) -0.0090(17)
C6 0.038(2) 0.029(2) 0.030(2) 0.0004(17) 0.0219(19) 0.0007(15)
C7 0.037(2) 0.040(2) 0.034(2) 0.001(2) 0.0209(19) 0.003(2)
C8 0.035(2) 0.025(2) 0.034(2) 0.0007(16) 0.0199(19) 0.0012(16)
C9 0.037(2) 0.032(2) 0.035(2) 0.0012(18) 0.022(2) -0.0096(17)
C10 0.022(2) 0.029(2) 0.037(2) -0.0019(17) 0.0065(19) -0.0115(18)
Cu1 0.0325(4) 0.0280(4) 0.0306(4) 0.000 0.0210(3) 0.000
N1 0.037(3) 0.027(3) 0.040(3) 0.000 0.025(2) 0.000
N2 0.032(3) 0.027(3) 0.040(3) 0.000 0.018(2) 0.000
O1 0.0401(19) 0.045(2) 0.052(2) 0.0093(15) 0.0337(18) 0.0153(15)
O2 0.0386(17) 0.0358(17) 0.0351(15) 0.0022(14) 0.0237(14) 0.0044(13)
O3 0.0458(18) 0.042(2) 0.0486(18) 0.0084(15) 0.0321(15) 0.0172(15)
O4 0.0292(15) 0.0380(17) 0.0369(16) 0.0127(13) 0.0207(13) 0.0234(13)

loop_
_atom_type_symbol
_atom_type_description
_atom_type_scat_dispersion_real
_atom_type_scat_dispersion_imag
_atom_type_scat_source
C C 0.0033 0.0016 'International Tables Vol C Tables 4.2.6.8 and 6.1.1.4'
H H 0.0000 0.0000 'International Tables Vol C Tables 4.2.6.8 and 6.1.1.4'
Cu Cu 0.3201 1.2651 'International Tables Vol C ables 4.2.6.8 and 6.1.1.4'
N N 0.0061 0.0033 'International Tables Vol C Tables 4.2.6.8 and 6.1.1.4'
O O 0.0106 0.0060 'International Tables Vol C Tables 4.2.6.8 and 6.1.1.4'

loop_
_geom_angle_atom_site_label_1
_geom_angle_atom_site_label_2
_geom_angle_atom_site_label_3
_geom_angle_site_symmetry_1
_geom_angle_site_symmetry_3
_geom_angle
_geom_angle_publ_flag
N1 C1 C2 . . 123.7(4) ?
N1 C1 H1 . . 118.2 ?
C2 C1 H1 . . 118.2 ?
C1 C2 C3 . . 119.1(4) ?
C1 C2 H2 . . 120.4 ?
C3 C2 H2 . . 120.4 ?
C2 C3 C2 2_756 . 117.1(5) ?
C2 C3 C4 2_756 . 121.5(3) ?
C2 C3 C4 . . 121.5(3) ?
C5 C4 C5 2_756 . 117.8(6) ?
C5 C4 C3 2_756 . 121.1(3) ?
C5 C4 C3 . . 121.1(3) ?
C6 C5 C4 . . 119.0(4) ?
C6 C5 H5 . . 120.5 ?
C4 C5 H5 . . 120.5 ?
N2 C6 C5 . . 124.3(4) ?
N2 C6 H6 . . 117.9 ?
C5 C6 H6 . . 117.9 ?
O3 C7 O4 . . 125.4(4) ?
O3 C7 C8 . . 117.7(4) ?
O4 C7 C8 . . 116.9(4) ?
C8 C8 C9 2_656 . 119.6(3) ?
C8 C8 C7 2_656 . 121.8(2) ?
C9 C8 C7 . . 118.5(4) ?
C8 C9 C10 . . 120.8(4) ?
C8 C9 H9 . . 119.6 ?
C10 C9 H9 . . 119.6 ?
C10 C10 C9 2_656 . 119.6(2) ?
C10 C10 H10 2_656 . 120.2 ?
C9 C10 H10 . . 120.2 ?
O2 Cu1 O2 2_756 . 178.57(19) y
O2 Cu1 N1 2_756 1_565 89.29(9) y
O2 Cu1 N1 . 1_565 89.29(9) ?
O2 Cu1 N2 2_756 . 90.71(9) y
O2 Cu1 N2 . . 90.71(9) ?
N1 Cu1 N2 1_565 . 180 y
O2 Cu1 O3 2_756 2_756 85.44(12) y
O2 Cu1 O3 . 2_756 94.49(12) y
N1 Cu1 O3 1_565 2_756 87.21(8) y
N2 Cu1 O3 . 2_756 92.79(8) y
O2 Cu1 O3 2_756 . 94.49(12) ?
O2 Cu1 O3 . . 85.44(12) ?
N1 Cu1 O3 1_565 . 87.21(8) ?
N2 Cu1 O3 . . 92.79(8) ?
O3 Cu1 O3 2_756 . 174.42(16) y
C1 N1 C1 2_756 . 117.2(5) ?
C1 N1 Cu1 2_756 1_545 121.4(3) ?
C1 N1 Cu1 . 1_545 121.4(3) ?
C6 N2 C6 . 2_756 115.6(5) ?
C6 N2 Cu1 . . 122.2(3) ?
C6 N2 Cu1 2_756 . 122.2(3) ?
H1A O1 H1B . . 109(6) ?
Cu1 O2 H2A . . 100(4) ?
Cu1 O2 H2B . . 117(6) ?
H2A O2 H2B . . 94(7) ?
C7 O3 Cu1 . . 129.7(3) ?

loop_
_geom_bond_atom_site_label_1
_geom_bond_atom_site_label_2
_geom_bond_site_symmetry_2
_geom_bond_distance
_geom_bond_publ_flag
C1 N1 . 1.334(5) y
C1 C2 . 1.364(6) ?
C1 H1 . 0.9300 ?
C2 C3 . 1.399(5) ?
C2 H2 . 0.9300 ?
C3 C2 2_756 1.399(5) ?
C3 C4 . 1.479(8) ?
C4 C5 2_756 1.389(5) ?
C4 C5 . 1.389(5) ?
C5 C6 . 1.373(6) ?
C5 H5 . 0.9300 ?
C6 N2 . 1.346(5) y
C6 H6 . 0.9300 ?
C7 O3 . 1.242(6) y
C7 O4 . 1.258(5) y
C7 C8 . 1.517(6) ?
C8 C8 2_656 1.386(8) ?
C8 C9 . 1.392(6) ?
C9 C10 . 1.400(6) ?
C9 H9 . 0.9300 ?
C10 C10 2_656 1.378(9) ?
C10 H10 . 0.9300 ?
Cu1 O2 2_756 2.010(3) y
Cu1 O2 . 2.010(3) y
Cu1 N1 1_565 2.012(5) y
Cu1 N2 . 2.017(5) y
Cu1 O3 2_756 2.413(3) y
Cu1 O3 . 2.413(3) ?
N1 C1 2_756 1.334(5) ?
N1 Cu1 1_545 2.012(5) ?
N2 C6 2_756 1.346(5) y
O1 H1A . 0.93(7) ?
O1 H1B . 0.86(7) ?
O2 H2A . 0.92(8) ?
O2 H2B . 0.71(7) ?

loop_
_geom_hbond_atom_site_label_D
_geom_hbond_atom_site_label_H
_geom_hbond_atom_site_label_A
_geom_hbond_site_symmetry_A
_geom_hbond_distance_DH
_geom_hbond_distance_HA
_geom_hbond_distance_DA
_geom_hbond_angle_DHA
O1 H1A O4 1_545 0.93(7) 2.10(7) 2.777(4) 128(6)
O1 H1B O3 3_676 0.86(7) 2.25(7) 2.724(4) 115(6)
O2 H2A O1 3_676 0.92(8) 1.84(7) 2.684(5) 150(6)
O2 H2A O3 . 0.92(8) 2.50(7) 3.015(5) 115(5)
O2 H2B O4 1_655 0.71(7) 2.17(8) 2.635(4) 124(8)

loop_
_geom_torsion_atom_site_label_1
_geom_torsion_atom_site_label_2
_geom_torsion_atom_site_label_3
_geom_torsion_atom_site_label_4
_geom_torsion_site_symmetry_1
_geom_torsion_site_symmetry_4
_geom_torsion
N1 C1 C2 C3 . . 1.6(7)
C1 C2 C3 C2 . 2_756 -0.8(3)
C1 C2 C3 C4 . . 179.2(3)
C2 C3 C4 C5 2_756 2_756 55.1(3)
C2 C3 C4 C5 . 2_756 -124.9(3)
C2 C3 C4 C5 2_756 . -124.9(3)
C2 C3 C4 C5 . . 55.1(3)
C3 C4 C5 C6 . . 179.0(3)
C4 C5 C6 N2 . . 2.1(6)
O3 C7 C8 C8 . 2_656 124.5(6)
O4 C7 C8 C8 . 2_656 -55.9(7)
O3 C7 C8 C9 . . -58.5(6)
O4 C7 C8 C9 . . 121.1(5)
C8 C8 C9 C10 2_656 . -1.3(7)
C7 C8 C9 C10 . . -178.4(4)
C8 C9 C10 C10 . 2_656 0.1(7)
C2 C1 N1 C1 . 2_756 -0.8(3)
C2 C1 N1 Cu1 . 1_545 179.2(3)
C5 C6 N2 Cu1 . . 178.9(3)
O2 Cu1 N2 C6 2_756 . 169.5(2)
O2 Cu1 N2 C6 . . -10.5(2)
O3 Cu1 N2 C6 2_756 . -105.0(2)
O3 Cu1 N2 C6 . . 75.0(2)
O2 Cu1 N2 C6 2_756 2_756 -10.5(2)
O2 Cu1 N2 C6 . 2_756 169.5(2)
O3 Cu1 N2 C6 2_756 2_756 75.0(2)
O3 Cu1 N2 C6 . 2_756 -105.0(2)
O4 C7 O3 Cu1 . . 129.1(4)
C8 C7 O3 Cu1 . . -51.3(6)
O2 Cu1 O3 C7 2_756 . -15.1(4)
O2 Cu1 O3 C7 . . 166.3(4)
N1 Cu1 O3 C7 1_565 . -104.2(4)
N2 Cu1 O3 C7 . . 75.8(4)
